data_4082812
loop_
_publ_author_name
'Liu, Yang'
'Shi, Min'
'Deng, Liang'

_publ_section_title
;
 Iron(II) Dihydrocarbyls Supported by a Biphenyl-Linked
 Bis(benzimidazol-2-ylidene) Ligand: Syntheses and Characterization
;
_journal_issue 20
_journal_name_full Organometallics
_journal_page_first 5660
_journal_paper_doi 10.1021/om5000612
_journal_volume 33
_journal_year 2014
_chemical_formula_sum 'C48 H38 F12 Fe N4 O'
_chemical_formula_weight 970.67
_chemical_name_systematic
; 
 ? 
;
_space_group_crystal_system triclinic
_space_group_IT_number 2
_space_group_name_Hall '-P 1'
_space_group_name_H-M_alt 'P -1'
_symmetry_space_group_name_Hall '-P 1'
_symmetry_space_group_name_H-M 'P -1'
_atom_sites_solution_hydrogens geom
_audit_creation_method SHELXL-2013
_cell_angle_alpha 87.720(2)
_cell_angle_beta 75.315(2)
_cell_angle_gamma 75.767(2)
_cell_formula_units_Z 2
_cell_length_a 11.9488(12)
_cell_length_b 14.1577(15)
_cell_length_c 15.4626(16)
_cell_measurement_reflns_used 5614
_cell_measurement_temperature 140(2)
_cell_measurement_theta_max 30.36
_cell_measurement_theta_min 2.61
_cell_volume 2451.9(4)
_computing_cell_refinement 'Bruker SAINT'
_computing_data_collection 'Bruker APEX2'
_computing_data_reduction 'Bruker SAINT'
_computing_molecular_graphics 'Bruker SHELXTL'
_computing_publication_material 'Bruker SHELXTL'
_computing_structure_refinement 'SHELXL-2013 (Sheldrick, 2013)'
_computing_structure_solution 'SHELXS-97 (Sheldrick, 2008)'
_diffrn_ambient_temperature 140(2)
_diffrn_measured_fraction_theta_full 0.991
_diffrn_measured_fraction_theta_max 0.977
_diffrn_measurement_device_type 'Bruker APEX-II CCD'
_diffrn_measurement_method '\f and \w scans'
_diffrn_radiation_type MoK\a
_diffrn_radiation_wavelength 0.71073
_diffrn_reflns_av_R_equivalents 0.0305
_diffrn_reflns_av_unetI/netI 0.0669
_diffrn_reflns_Laue_measured_fraction_full 0.991
_diffrn_reflns_Laue_measured_fraction_max 0.977
_diffrn_reflns_limit_h_max 11
_diffrn_reflns_limit_h_min -17
_diffrn_reflns_limit_k_max 20
_diffrn_reflns_limit_k_min -20
_diffrn_reflns_limit_l_max 20
_diffrn_reflns_limit_l_min -22
_diffrn_reflns_number 24465
_diffrn_reflns_point_group_measured_fraction_full 0.991
_diffrn_reflns_point_group_measured_fraction_max 0.977
_diffrn_reflns_theta_full 25.242
_diffrn_reflns_theta_max 30.716
_diffrn_reflns_theta_min 1.362
_exptl_absorpt_coefficient_mu 0.391
_exptl_absorpt_correction_T_max 0.7456
_exptl_absorpt_correction_T_min 0.6772
_exptl_absorpt_correction_type multi-scan
_exptl_absorpt_process_details sadabs
_exptl_crystal_colour red
_exptl_crystal_density_diffrn 1.315
_exptl_crystal_description block
_exptl_crystal_F_000 992
_exptl_crystal_size_max 0.250
_exptl_crystal_size_mid 0.200
_exptl_crystal_size_min 0.160
_platon_squeeze_details
;
;
_refine_diff_density_max 1.130
_refine_diff_density_min -1.056
_refine_diff_density_rms 0.101
_refine_ls_extinction_method none
_refine_ls_goodness_of_fit_ref 0.929
_refine_ls_hydrogen_treatment constr
_refine_ls_matrix_type full
_refine_ls_number_parameters 649
_refine_ls_number_reflns 14902
_refine_ls_number_restraints 138
_refine_ls_restrained_S_all 0.976
_refine_ls_R_factor_all 0.0987
_refine_ls_R_factor_gt 0.0689
_refine_ls_shift/su_max 0.030
_refine_ls_shift/su_mean 0.001
_refine_ls_structure_factor_coef Fsqd
_refine_ls_weighting_details 'w=1/[\s^2^(Fo^2^)+(0.1930P)^2^] where P=(Fo^2^+2Fc^2^)/3'
_refine_ls_weighting_scheme calc
_refine_ls_wR_factor_gt 0.2232
_refine_ls_wR_factor_ref 0.2513
_reflns_Friedel_coverage 0.000
_reflns_number_gt 10139
_reflns_number_total 14902
_reflns_threshold_expression 'I > 2\s(I)'
_cod_data_source_file om5000612_si_002.cif
_cod_data_source_block 7
_cod_database_code 4082812
_shelx_space_group_comment
; 
The symmetry employed for this shelxl refinement is uniquely defined 
by the following loop, which should always be used as a source of 
symmetry information in preference to the above space-group names. 
They are only intended as comments. 
;
_shelx_estimated_absorpt_t_min 0.909
_shelx_estimated_absorpt_t_max 0.940
_shelxl_version_number 2013-4

loop_
_space_group_symop_operation_xyz
'x, y, z'
'-x, -y, -z'

loop_
_atom_site_label
_atom_site_type_symbol
_atom_site_fract_x
_atom_site_fract_y
_atom_site_fract_z
_atom_site_U_iso_or_equiv
_atom_site_adp_type
_atom_site_occupancy
_atom_site_site_symmetry_order
_atom_site_calc_flag
_atom_site_refinement_flags_posn
_atom_site_refinement_flags_adp
_atom_site_refinement_flags_occupancy
_atom_site_disorder_assembly
_atom_site_disorder_group
Fe1 Fe 0.65069(3) 0.72487(2) 0.70947(2) 0.01806(11) Uani 1 1 d . . . . .
N1 N 0.79403(19) 0.68586(15) 0.85656(14) 0.0216(4) Uani 1 1 d . . . . .
N2 N 0.61673(18) 0.77537(15) 0.91078(13) 0.0187(4) Uani 1 1 d . . . . .
N3 N 0.53818(18) 0.94474(15) 0.68360(13) 0.0185(4) Uani 1 1 d . . . . .
N4 N 0.45547(19) 0.85473(15) 0.62269(14) 0.0209(4) Uani 1 1 d . . . . .
C1 C 0.6941(2) 0.73391(17) 0.83245(16) 0.0188(4) Uani 1 1 d . . . . .
C2 C 0.5358(2) 0.84999(17) 0.67228(15) 0.0183(4) Uani 1 1 d . . . . .
C3 C 0.5613(2) 0.61437(19) 0.73341(17) 0.0240(5) Uani 1 1 d . . . . .
C4 C 0.8033(2) 0.71321(18) 0.60605(16) 0.0224(5) Uani 1 1 d . . . . .
C5 C 0.9007(3) 0.6264(2) 0.7959(2) 0.0332(6) Uani 1 1 d . . . . .
H5A H 0.8905 0.6305 0.7349 0.050 Uiso 1 1 calc R U . . .
H5B H 0.9128 0.5584 0.8145 0.050 Uiso 1 1 calc R U . . .
H5C H 0.9702 0.6505 0.7978 0.050 Uiso 1 1 calc R U . . .
C6 C 0.7815(2) 0.69542(18) 0.94792(17) 0.0216(5) Uani 1 1 d . . . . .
C7 C 0.8590(3) 0.6580(2) 1.00199(19) 0.0281(5) Uani 1 1 d . . . . .
H7A H 0.9361 0.6171 0.9782 0.034 Uiso 1 1 calc R U . . .
C8 C 0.8174(3) 0.6839(2) 1.0924(2) 0.0315(6) Uani 1 1 d . . . . .
H8A H 0.8675 0.6606 1.1315 0.038 Uiso 1 1 calc R U . . .
C9 C 0.7027(3) 0.7436(2) 1.12711(18) 0.0308(6) Uani 1 1 d . . . . .
H9A H 0.6777 0.7603 1.1891 0.037 Uiso 1 1 calc R U . . .
C10 C 0.6253(3) 0.77872(19) 1.07398(17) 0.0253(5) Uani 1 1 d . . . . .
H10A H 0.5473 0.8180 1.0981 0.030 Uiso 1 1 calc R U . . .
C11 C 0.6673(2) 0.75367(17) 0.98323(16) 0.0195(4) Uani 1 1 d . . . . .
C12 C 0.4982(2) 0.83251(18) 0.91632(16) 0.0192(4) Uani 1 1 d . . . . .
C13 C 0.4025(2) 0.79570(19) 0.96231(17) 0.0230(5) Uani 1 1 d . . . . .
H13A H 0.4164 0.7348 0.9909 0.028 Uiso 1 1 calc R U . . .
C14 C 0.2864(2) 0.8483(2) 0.96631(18) 0.0266(5) Uani 1 1 d . . . . .
H14A H 0.2208 0.8239 0.9983 0.032 Uiso 1 1 calc R U . . .
C15 C 0.2669(2) 0.9368(2) 0.92322(18) 0.0256(5) Uani 1 1 d . . . . .
H15A H 0.1877 0.9726 0.9253 0.031 Uiso 1 1 calc R U . . .
C16 C 0.3635(2) 0.97331(18) 0.87687(17) 0.0221(5) Uani 1 1 d . . . . .
H16A H 0.3494 1.0337 0.8475 0.027 Uiso 1 1 calc R U . . .
C17 C 0.4812(2) 0.92155(17) 0.87337(15) 0.0181(4) Uani 1 1 d . . . . .
C18 C 0.5831(2) 0.96273(16) 0.82688(15) 0.0168(4) Uani 1 1 d . . . . .
C19 C 0.6545(2) 0.99289(18) 0.87358(17) 0.0222(5) Uani 1 1 d . . . . .
H19A H 0.6399 0.9845 0.9364 0.027 Uiso 1 1 calc R U . . .
C20 C 0.7460(2) 1.0347(2) 0.83061(18) 0.0244(5) Uani 1 1 d . . . . .
H20A H 0.7932 1.0548 0.8639 0.029 Uiso 1 1 calc R U . . .
C21 C 0.7693(3) 1.0474(2) 0.73879(19) 0.0269(5) Uani 1 1 d . . . . .
H21A H 0.8322 1.0763 0.7093 0.032 Uiso 1 1 calc R U . . .
C22 C 0.7004(2) 1.0178(2) 0.69027(17) 0.0247(5) Uani 1 1 d . . . . .
H22A H 0.7155 1.0266 0.6275 0.030 Uiso 1 1 calc R U . . .
C23 C 0.6091(2) 0.97508(17) 0.73401(16) 0.0182(4) Uani 1 1 d . . . . .
C24 C 0.4606(2) 1.00901(18) 0.64255(15) 0.0199(4) Uani 1 1 d . . . . .
C25 C 0.4331(2) 1.10938(19) 0.63600(17) 0.0249(5) Uani 1 1 d . . . . .
H25A H 0.4708 1.1486 0.6618 0.030 Uiso 1 1 calc R U . . .
C26 C 0.3469(3) 1.1506(2) 0.5895(2) 0.0319(6) Uani 1 1 d . . . . .
H26A H 0.3250 1.2193 0.5841 0.038 Uiso 1 1 calc R U . . .
C27 C 0.2926(3) 1.0926(2) 0.55098(19) 0.0328(6) Uani 1 1 d . . . . .
H27A H 0.2348 1.1228 0.5197 0.039 Uiso 1 1 calc R U . . .
C28 C 0.3212(2) 0.9921(2) 0.55738(18) 0.0274(5) Uani 1 1 d . . . . .
H28A H 0.2843 0.9527 0.5310 0.033 Uiso 1 1 calc R U . . .
C29 C 0.4063(2) 0.95120(18) 0.60409(16) 0.0209(5) Uani 1 1 d . . . . .
C30 C 0.4268(3) 0.7725(2) 0.58746(19) 0.0290(6) Uani 1 1 d . . . . .
H30A H 0.4704 0.7117 0.6084 0.044 Uiso 1 1 calc R U . . .
H30B H 0.4499 0.7726 0.5220 0.044 Uiso 1 1 calc R U . . .
H30C H 0.3409 0.7778 0.6082 0.044 Uiso 1 1 calc R U . . .
C31 C 0.4379(2) 0.6364(2) 0.76970(19) 0.0266(5) Uani 1 1 d . . . . .
H31A H 0.3962 0.7028 0.7814 0.032 Uiso 1 1 calc R U . . .
C32 C 0.3734(3) 0.5651(2) 0.7894(2) 0.0315(6) Uani 1 1 d . . . . .
C33 C 0.4305(3) 0.4671(2) 0.7754(3) 0.0430(8) Uani 1 1 d . . . . .
H33A H 0.3870 0.4183 0.7893 0.052 Uiso 1 1 calc R U . . .
C34 C 0.5520(3) 0.4426(2) 0.7408(3) 0.0433(8) Uani 1 1 d . . . . .
C35 C 0.6164(3) 0.5143(2) 0.7195(2) 0.0348(7) Uani 1 1 d . . . . .
H35A H 0.7001 0.4947 0.6947 0.042 Uiso 1 1 calc R U . . .
C36 C 0.2417(3) 0.5959(2) 0.8230(3) 0.0527(10) Uani 1 1 d D . . . .
C37 C 0.6139(4) 0.3388(3) 0.7285(4) 0.0742(16) Uani 1 1 d D . . . .
C38 C 0.8285(3) 0.6551(2) 0.52767(18) 0.0300(6) Uani 1 1 d . . . . .
H38A H 0.7775 0.6144 0.5237 0.036 Uiso 1 1 calc R U . . .
C39 C 0.9266(3) 0.6563(2) 0.45612(19) 0.0355(7) Uani 1 1 d . . . . .
C40 C 1.0039(3) 0.7140(3) 0.4583(2) 0.0404(8) Uani 1 1 d . . . . .
H40A H 1.0703 0.7144 0.4092 0.048 Uiso 1 1 calc R U . . .
C41 C 0.9815(3) 0.7712(3) 0.5345(2) 0.0351(6) Uani 1 1 d . . . . .
C42 C 0.8835(2) 0.7700(2) 0.60619(18) 0.0277(5) Uani 1 1 d . . . . .
H42A H 0.8710 0.8096 0.6575 0.033 Uiso 1 1 calc R U . . .
C43 C 0.9466(4) 0.5933(3) 0.3752(2) 0.0487(9) Uani 1 1 d . . . . .
C44 C 1.0638(4) 0.8334(5) 0.5416(3) 0.0682(12) Uani 1 1 d . U . . .
C1S C 0.0372(3) 0.9022(2) 0.8370(3) 0.0412(8) Uani 1 1 d . . . . .
H1SA H 0.1234 0.8697 0.8203 0.049 Uiso 1 1 calc R U . . .
H1SB H 0.0010 0.8875 0.7898 0.049 Uiso 1 1 calc R U . . .
C2S C -0.0221(3) 0.8665(3) 0.9259(3) 0.0485(9) Uani 1 1 d . . . . .
H2SA H -0.0120 0.7958 0.9218 0.073 Uiso 1 1 calc R U . . .
H2SB H -0.1074 0.8988 0.9416 0.073 Uiso 1 1 calc R U . . .
H2SC H 0.0143 0.8815 0.9720 0.073 Uiso 1 1 calc R U . . .
C3S C 0.0815(3) 1.0446(3) 0.7672(2) 0.0439(8) Uani 1 1 d . . . . .
H3SA H 0.0556 1.0278 0.7151 0.053 Uiso 1 1 calc R U . . .
H3SB H 0.1686 1.0171 0.7562 0.053 Uiso 1 1 calc R U . . .
C4S C 0.0531(6) 1.1532(4) 0.7794(4) 0.0758(15) Uani 1 1 d . . . . .
H4SA H 0.0944 1.1814 0.7254 0.114 Uiso 1 1 calc R U . . .
H4SB H 0.0796 1.1693 0.8308 0.114 Uiso 1 1 calc R U . . .
H4SC H -0.0332 1.1799 0.7899 0.114 Uiso 1 1 calc R U . . .
F1 F 0.1845(7) 0.6771(4) 0.7899(5) 0.080(2) Uani 0.5 1 d D U P A 1
F2 F 0.1893(8) 0.5270(5) 0.8106(6) 0.100(3) Uani 0.5 1 d D U P A 1
F3 F 0.2066(8) 0.6168(6) 0.9122(4) 0.117(3) Uani 0.5 1 d D U P A 1
F1' F 0.1920(9) 0.6442(6) 0.7608(6) 0.113(3) Uani 0.5 1 d D U P A 2
F2' F 0.1834(9) 0.5289(5) 0.8546(6) 0.104(3) Uani 0.5 1 d D U P A 2
F3' F 0.2074(7) 0.6627(5) 0.8917(5) 0.100(2) Uani 0.5 1 d D U P A 2
F4 F 0.7178(7) 0.3146(10) 0.6736(6) 0.110(3) Uani 0.5 1 d D U P B 1
F5 F 0.5520(5) 0.2794(4) 0.7182(7) 0.092(3) Uani 0.5 1 d D U P B 1
F6 F 0.6426(9) 0.3033(6) 0.8097(5) 0.136(3) Uani 0.5 1 d D U P B 1
F4' F 0.7291(5) 0.3180(7) 0.7039(6) 0.071(2) Uani 0.5 1 d D U P B 2
F5' F 0.5827(8) 0.3003(7) 0.6603(7) 0.135(3) Uani 0.5 1 d D U P B 2
F6' F 0.5832(8) 0.2816(6) 0.7937(6) 0.133(4) Uani 0.5 1 d D U P B 2
F7 F 0.8666(3) 0.6241(2) 0.33001(18) 0.0790(9) Uani 1 1 d . . . . .
F8 F 0.9437(4) 0.50155(19) 0.39437(18) 0.0905(12) Uani 1 1 d . . . . .
F9 F 1.0497(3) 0.5904(3) 0.3164(2) 0.1227(16) Uani 1 1 d . . . . .
F10 F 1.0064(3) 0.9233(3) 0.5743(3) 0.1006(12) Uani 1 1 d . U . . .
F11 F 1.1377(3) 0.8444(3) 0.4668(2) 0.0933(11) Uani 1 1 d . U . . .
F12 F 1.1209(4) 0.8069(4) 0.6047(3) 0.1144(13) Uani 1 1 d . U . . .
O1S O 0.02068(19) 1.00511(16) 0.84606(15) 0.0329(4) Uani 1 1 d . . . . .

loop_
_atom_site_aniso_label
_atom_site_aniso_U_11
_atom_site_aniso_U_22
_atom_site_aniso_U_33
_atom_site_aniso_U_23
_atom_site_aniso_U_13
_atom_site_aniso_U_12
Fe1 0.01724(18) 0.01817(18) 0.01862(18) -0.00035(12) -0.00425(12) -0.00419(12)
N1 0.0172(10) 0.0232(10) 0.0225(10) -0.0001(8) -0.0053(8) -0.0009(8)
N2 0.0163(9) 0.0206(9) 0.0180(9) 0.0011(7) -0.0042(7) -0.0022(7)
N3 0.0178(9) 0.0214(9) 0.0171(9) -0.0021(7) -0.0062(7) -0.0039(7)
N4 0.0224(10) 0.0235(10) 0.0198(9) 0.0022(7) -0.0099(8) -0.0065(8)
C1 0.0172(10) 0.0180(10) 0.0201(10) 0.0014(8) -0.0025(8) -0.0044(8)
C2 0.0177(11) 0.0215(11) 0.0166(10) 0.0005(8) -0.0046(8) -0.0064(8)
C3 0.0252(12) 0.0225(11) 0.0250(12) 0.0010(9) -0.0058(10) -0.0077(9)
C4 0.0198(11) 0.0239(11) 0.0204(11) 0.0025(9) -0.0047(9) -0.0002(9)
C5 0.0207(13) 0.0388(16) 0.0303(14) -0.0044(11) -0.0035(10) 0.0088(11)
C6 0.0194(11) 0.0219(11) 0.0245(11) 0.0034(9) -0.0078(9) -0.0051(9)
C7 0.0271(13) 0.0300(13) 0.0301(13) 0.0073(10) -0.0142(11) -0.0063(11)
C8 0.0343(15) 0.0327(14) 0.0344(14) 0.0060(11) -0.0186(12) -0.0115(12)
C9 0.0448(17) 0.0300(13) 0.0218(12) 0.0044(10) -0.0141(12) -0.0119(12)
C10 0.0287(13) 0.0255(12) 0.0205(11) -0.0013(9) -0.0045(10) -0.0060(10)
C11 0.0219(11) 0.0176(10) 0.0202(10) 0.0022(8) -0.0067(9) -0.0057(9)
C12 0.0164(10) 0.0222(11) 0.0181(10) -0.0002(8) -0.0048(8) -0.0027(8)
C13 0.0213(12) 0.0230(11) 0.0243(11) 0.0009(9) -0.0041(9) -0.0068(9)
C14 0.0220(12) 0.0305(13) 0.0254(12) -0.0021(10) -0.0018(10) -0.0071(10)
C15 0.0151(11) 0.0314(13) 0.0294(13) -0.0048(10) -0.0065(9) -0.0021(9)
C16 0.0191(11) 0.0230(11) 0.0244(11) -0.0025(9) -0.0085(9) -0.0019(9)
C17 0.0175(10) 0.0209(10) 0.0161(10) -0.0030(8) -0.0051(8) -0.0036(8)
C18 0.0146(10) 0.0157(9) 0.0187(10) -0.0007(8) -0.0053(8) 0.0003(8)
C19 0.0210(11) 0.0260(12) 0.0211(11) -0.0036(9) -0.0077(9) -0.0051(9)
C20 0.0214(12) 0.0295(12) 0.0254(12) -0.0027(10) -0.0087(10) -0.0088(10)
C21 0.0257(13) 0.0303(13) 0.0282(13) 0.0027(10) -0.0074(10) -0.0129(10)
C22 0.0259(13) 0.0286(12) 0.0201(11) 0.0029(9) -0.0058(9) -0.0078(10)
C23 0.0185(11) 0.0180(10) 0.0201(10) -0.0012(8) -0.0084(8) -0.0043(8)
C24 0.0176(11) 0.0259(11) 0.0158(10) 0.0017(8) -0.0046(8) -0.0043(9)
C25 0.0248(12) 0.0242(12) 0.0230(11) 0.0015(9) -0.0063(10) -0.0011(10)
C26 0.0283(14) 0.0285(13) 0.0329(14) 0.0064(11) -0.0071(11) 0.0028(11)
C27 0.0244(13) 0.0431(16) 0.0280(13) 0.0067(12) -0.0121(11) 0.0021(12)
C28 0.0218(12) 0.0395(15) 0.0232(12) 0.0034(10) -0.0107(10) -0.0070(11)
C29 0.0202(11) 0.0238(11) 0.0187(10) 0.0034(8) -0.0055(9) -0.0049(9)
C30 0.0358(15) 0.0326(14) 0.0269(13) 0.0026(10) -0.0166(11) -0.0149(11)
C31 0.0252(13) 0.0224(11) 0.0304(13) 0.0011(10) -0.0070(10) -0.0027(10)
C32 0.0232(13) 0.0250(13) 0.0421(16) 0.0057(11) -0.0024(11) -0.0050(10)
C33 0.0289(16) 0.0269(14) 0.068(2) 0.0000(14) -0.0001(15) -0.0102(12)
C34 0.0331(16) 0.0215(13) 0.066(2) -0.0041(14) 0.0082(15) -0.0102(12)
C35 0.0228(13) 0.0255(13) 0.0505(18) -0.0001(12) 0.0023(12) -0.0071(11)
C36 0.0243(16) 0.0387(18) 0.089(3) 0.0195(19) -0.0063(18) -0.0066(13)
C37 0.049(3) 0.0309(19) 0.125(5) -0.004(2) 0.015(3) -0.0147(17)
C38 0.0321(14) 0.0287(13) 0.0246(12) -0.0029(10) -0.0048(11) -0.0010(11)
C39 0.0347(16) 0.0384(16) 0.0231(13) -0.0025(11) -0.0033(11) 0.0065(13)
C40 0.0273(15) 0.057(2) 0.0258(14) 0.0034(13) 0.0028(11) 0.0009(14)
C41 0.0229(13) 0.0519(18) 0.0301(14) 0.0083(13) -0.0053(11) -0.0110(12)
C42 0.0219(12) 0.0366(14) 0.0225(12) 0.0030(10) -0.0049(10) -0.0043(10)
C43 0.058(2) 0.0462(19) 0.0272(15) -0.0095(14) -0.0023(15) 0.0074(17)
C44 0.044(2) 0.106(3) 0.066(3) 0.017(2) -0.0063(19) -0.047(2)
C1S 0.0321(16) 0.0381(17) 0.055(2) -0.0087(15) -0.0121(14) -0.0077(13)
C2S 0.0372(18) 0.0329(16) 0.073(3) 0.0124(16) -0.0113(17) -0.0086(14)
C3S 0.0376(18) 0.062(2) 0.0373(17) 0.0111(15) -0.0124(14) -0.0210(16)
C4S 0.092(4) 0.064(3) 0.079(3) 0.028(3) -0.015(3) -0.044(3)
F1 0.026(2) 0.021(2) 0.178(6) 0.021(3) -0.012(3) 0.005(2)
F2 0.019(3) 0.062(4) 0.210(7) 0.024(4) -0.005(5) -0.019(2)
F3 0.052(3) 0.089(5) 0.163(6) -0.004(5) 0.044(4) -0.003(4)
F1' 0.042(3) 0.080(5) 0.202(7) 0.044(5) -0.027(5) 0.003(4)
F2' 0.035(3) 0.042(3) 0.193(7) 0.026(4) 0.044(4) -0.012(2)
F3' 0.039(3) 0.052(4) 0.178(6) -0.040(4) 0.026(4) -0.006(3)
F4 0.059(4) 0.047(4) 0.179(7) -0.031(5) 0.049(4) -0.007(3)
F5 0.054(3) 0.027(2) 0.178(7) -0.033(4) 0.022(4) -0.022(2)
F6 0.110(6) 0.054(4) 0.202(6) 0.023(4) 0.000(5) 0.012(4)
F4' 0.042(3) 0.021(2) 0.126(5) -0.011(3) 0.008(3) 0.005(2)
F5' 0.109(5) 0.069(4) 0.210(8) -0.052(5) -0.005(5) -0.018(4)
F6' 0.075(5) 0.040(3) 0.223(7) 0.019(5) 0.056(5) -0.001(3)
F7 0.117(3) 0.0687(17) 0.0516(14) -0.0211(13) -0.0420(16) 0.0018(16)
F8 0.157(3) 0.0427(13) 0.0493(14) -0.0151(11) -0.0146(17) 0.0086(17)
F9 0.092(3) 0.183(4) 0.071(2) -0.079(2) 0.0412(18) -0.044(3)
F10 0.080(2) 0.106(2) 0.117(3) -0.040(2) 0.0143(19) -0.0599(19)
F11 0.086(2) 0.117(3) 0.0722(18) -0.0111(17) 0.0312(16) -0.066(2)
F12 0.090(2) 0.166(3) 0.128(3) 0.034(3) -0.061(2) -0.077(2)
O1S 0.0252(10) 0.0362(11) 0.0387(11) 0.0013(9) -0.0092(8) -0.0088(8)

loop_
_atom_type_symbol
_atom_type_description
_atom_type_scat_dispersion_real
_atom_type_scat_dispersion_imag
_atom_type_scat_source
C C 0.0033 0.0016 'International Tables Vol C Tables 4.2.6.8 and 6.1.1.4'
H H 0.0000 0.0000 'International Tables Vol C Tables 4.2.6.8 and 6.1.1.4'
N N 0.0061 0.0033 'International Tables Vol C Tables 4.2.6.8 and 6.1.1.4'
F F 0.0171 0.0103 'International Tables Vol C Tables 4.2.6.8 and 6.1.1.4'
Fe Fe 0.3463 0.8444 'International Tables Vol C Tables 4.2.6.8 and 6.1.1.4'
O O 0.0106 0.0060 'International Tables Vol C Tables 4.2.6.8 and 6.1.1.4'

loop_
_geom_angle_atom_site_label_1
_geom_angle_atom_site_label_2
_geom_angle_atom_site_label_3
_geom_angle
C3 Fe1 C4 121.34(10)
C3 Fe1 C1 101.41(10)
C4 Fe1 C1 109.11(10)
C3 Fe1 C2 108.16(10)
C4 Fe1 C2 101.08(9)
C1 Fe1 C2 116.64(9)
C1 N1 C6 111.7(2)
C1 N1 C5 124.9(2)
C6 N1 C5 123.3(2)
C1 N2 C11 111.8(2)
C1 N2 C12 123.50(19)
C11 N2 C12 124.7(2)
C2 N3 C24 112.0(2)
C2 N3 C23 124.4(2)
C24 N3 C23 123.6(2)
C2 N4 C29 111.1(2)
C2 N4 C30 126.3(2)
C29 N4 C30 122.5(2)
N1 C1 N2 104.6(2)
N1 C1 Fe1 128.19(17)
N2 C1 Fe1 126.13(17)
N4 C2 N3 104.8(2)
N4 C2 Fe1 128.39(17)
N3 C2 Fe1 126.31(16)
C31 C3 C35 114.9(3)
C31 C3 Fe1 120.19(19)
C35 C3 Fe1 124.8(2)
C42 C4 C38 115.2(3)
C42 C4 Fe1 121.10(19)
C38 C4 Fe1 123.5(2)
N1 C5 H5A 109.5
N1 C5 H5B 109.5
H5A C5 H5B 109.5
N1 C5 H5C 109.5
H5A C5 H5C 109.5
H5B C5 H5C 109.5
N1 C6 C11 106.5(2)
N1 C6 C7 131.8(2)
C11 C6 C7 121.7(2)
C8 C7 C6 116.5(3)
C8 C7 H7A 121.7
C6 C7 H7A 121.7
C7 C8 C9 121.3(3)
C7 C8 H8A 119.3
C9 C8 H8A 119.3
C10 C9 C8 122.1(3)
C10 C9 H9A 119.0
C8 C9 H9A 119.0
C9 C10 C11 116.7(3)
C9 C10 H10A 121.7
C11 C10 H10A 121.7
N2 C11 C10 133.0(2)
N2 C11 C6 105.4(2)
C10 C11 C6 121.7(2)
C13 C12 C17 121.7(2)
C13 C12 N2 118.6(2)
C17 C12 N2 119.6(2)
C14 C13 C12 119.8(2)
C14 C13 H13A 120.1
C12 C13 H13A 120.1
C13 C14 C15 119.7(3)
C13 C14 H14A 120.1
C15 C14 H14A 120.1
C14 C15 C16 120.2(2)
C14 C15 H15A 119.9
C16 C15 H15A 119.9
C15 C16 C17 120.7(2)
C15 C16 H16A 119.7
C17 C16 H16A 119.7
C12 C17 C16 117.9(2)
C12 C17 C18 121.9(2)
C16 C17 C18 120.2(2)
C19 C18 C23 117.4(2)
C19 C18 C17 121.7(2)
C23 C18 C17 120.9(2)
C20 C19 C18 121.5(2)
C20 C19 H19A 119.2
C18 C19 H19A 119.2
C19 C20 C21 120.2(2)
C19 C20 H20A 119.9
C21 C20 H20A 119.9
C22 C21 C20 119.8(3)
C22 C21 H21A 120.1
C20 C21 H21A 120.1
C21 C22 C23 119.6(2)
C21 C22 H22A 120.2
C23 C22 H22A 120.2
C22 C23 C18 121.5(2)
C22 C23 N3 119.4(2)
C18 C23 N3 119.1(2)
C25 C24 N3 132.7(2)
C25 C24 C29 121.8(2)
N3 C24 C29 105.6(2)
C24 C25 C26 116.9(3)
C24 C25 H25A 121.6
C26 C25 H25A 121.6
C27 C26 C25 121.3(3)
C27 C26 H26A 119.3
C25 C26 H26A 119.3
C28 C27 C26 121.5(2)
C28 C27 H27A 119.3
C26 C27 H27A 119.3
C27 C28 C29 117.3(3)
C27 C28 H28A 121.4
C29 C28 H28A 121.4
C24 C29 C28 121.3(2)
C24 C29 N4 106.5(2)
C28 C29 N4 132.1(2)
N4 C30 H30A 109.5
N4 C30 H30B 109.5
H30A C30 H30B 109.5
N4 C30 H30C 109.5
H30A C30 H30C 109.5
H30B C30 H30C 109.5
C32 C31 C3 122.8(2)
C32 C31 H31A 118.6
C3 C31 H31A 118.6
C33 C32 C31 120.7(3)
C33 C32 C36 120.3(3)
C31 C32 C36 118.9(3)
C34 C33 C32 118.0(3)
C34 C33 H33A 121.0
C32 C33 H33A 121.0
C33 C34 C35 121.2(3)
C33 C34 C37 118.5(3)
C35 C34 C37 120.4(3)
C34 C35 C3 122.3(3)
C34 C35 H35A 118.9
C3 C35 H35A 118.9
F2' C36 F1' 107.8(6)
F2 C36 F1 105.7(5)
F2 C36 F3 105.8(5)
F1 C36 F3 101.9(4)
F2' C36 F3' 103.4(5)
F1' C36 F3' 102.8(5)
F2' C36 C32 118.4(5)
F2 C36 C32 112.2(5)
F1' C36 C32 111.0(6)
F1 C36 C32 117.6(5)
F3 C36 C32 112.5(5)
F3' C36 C32 112.1(4)
F4 C37 F5 109.4(6)
F4' C37 F6' 107.6(6)
F4' C37 F5' 103.7(5)
F6' C37 F5' 101.1(5)
F4 C37 F6 100.4(6)
F5 C37 F6 99.3(5)
F4 C37 C34 118.6(7)
F5 C37 C34 116.8(4)
F4' C37 C34 117.0(5)
F6' C37 C34 116.9(5)
F5' C37 C34 108.6(6)
F6 C37 C34 109.2(5)
C39 C38 C4 121.6(3)
C39 C38 H38A 119.2
C4 C38 H38A 119.2
C40 C39 C38 121.7(3)
C40 C39 C43 120.0(3)
C38 C39 C43 118.3(3)
C39 C40 C41 117.9(3)
C39 C40 H40A 121.0
C41 C40 H40A 121.0
C40 C41 C42 120.5(3)
C40 C41 C44 120.3(3)
C42 C41 C44 119.2(3)
C4 C42 C41 123.2(3)
C4 C42 H42A 118.4
C41 C42 H42A 118.4
F7 C43 F9 104.4(4)
F7 C43 F8 105.5(4)
F9 C43 F8 106.7(3)
F7 C43 C39 112.7(3)
F9 C43 C39 113.3(4)
F8 C43 C39 113.5(3)
F11 C44 F12 110.5(4)
F11 C44 F10 106.2(5)
F12 C44 F10 97.0(5)
F11 C44 C41 114.4(4)
F12 C44 C41 113.8(4)
F10 C44 C41 113.3(4)
O1S C1S C2S 107.6(3)
O1S C1S H1SA 110.2
C2S C1S H1SA 110.2
O1S C1S H1SB 110.2
C2S C1S H1SB 110.2
H1SA C1S H1SB 108.5
C1S C2S H2SA 109.5
C1S C2S H2SB 109.5
H2SA C2S H2SB 109.5
C1S C2S H2SC 109.5
H2SA C2S H2SC 109.5
H2SB C2S H2SC 109.5
O1S C3S C4S 108.6(3)
O1S C3S H3SA 110.0
C4S C3S H3SA 110.0
O1S C3S H3SB 110.0
C4S C3S H3SB 110.0
H3SA C3S H3SB 108.3
C3S C4S H4SA 109.5
C3S C4S H4SB 109.5
H4SA C4S H4SB 109.5
C3S C4S H4SC 109.5
H4SA C4S H4SC 109.5
H4SB C4S H4SC 109.5
C3S O1S C1S 111.7(3)

loop_
_geom_bond_atom_site_label_1
_geom_bond_atom_site_label_2
_geom_bond_distance
Fe1 C3 2.073(3)
Fe1 C4 2.074(3)
Fe1 C1 2.110(2)
Fe1 C2 2.116(2)
N1 C1 1.355(3)
N1 C6 1.391(3)
N1 C5 1.463(3)
N2 C1 1.374(3)
N2 C11 1.392(3)
N2 C12 1.432(3)
N3 C2 1.368(3)
N3 C24 1.388(3)
N3 C23 1.432(3)
N4 C2 1.361(3)
N4 C29 1.397(3)
N4 C30 1.453(3)
C3 C31 1.398(4)
C3 C35 1.407(4)
C4 C42 1.395(4)
C4 C38 1.417(4)
C5 H5A 0.9800
C5 H5B 0.9800
C5 H5C 0.9800
C6 C11 1.395(3)
C6 C7 1.398(3)
C7 C8 1.391(4)
C7 H7A 0.9500
C8 C9 1.405(4)
C8 H8A 0.9500
C9 C10 1.380(4)
C9 H9A 0.9500
C10 C11 1.393(3)
C10 H10A 0.9500
C12 C13 1.391(4)
C12 C17 1.396(3)
C13 C14 1.390(4)
C13 H13A 0.9500
C14 C15 1.392(4)
C14 H14A 0.9500
C15 C16 1.400(4)
C15 H15A 0.9500
C16 C17 1.406(3)
C16 H16A 0.9500
C17 C18 1.487(3)
C18 C19 1.396(3)
C18 C23 1.404(3)
C19 C20 1.380(4)
C19 H19A 0.9500
C20 C21 1.389(4)
C20 H20A 0.9500
C21 C22 1.387(4)
C21 H21A 0.9500
C22 C23 1.390(4)
C22 H22A 0.9500
C24 C25 1.383(4)
C24 C29 1.393(3)
C25 C26 1.402(4)
C25 H25A 0.9500
C26 C27 1.394(5)
C26 H26A 0.9500
C27 C28 1.385(4)
C27 H27A 0.9500
C28 C29 1.393(3)
C28 H28A 0.9500
C30 H30A 0.9800
C30 H30B 0.9800
C30 H30C 0.9800
C31 C32 1.395(4)
C31 H31A 0.9500
C32 C33 1.387(4)
C32 C36 1.483(5)
C33 C34 1.373(5)
C33 H33A 0.9500
C34 C35 1.400(4)
C34 C37 1.469(5)
C35 H35A 0.9500
C36 F2' 1.319(6)
C36 F2 1.326(6)
C36 F1' 1.335(7)
C36 F1 1.340(6)
C36 F3 1.357(7)
C36 F3' 1.363(6)
C37 F4 1.287(7)
C37 F5 1.288(6)
C37 F4' 1.292(7)
C37 F6' 1.304(7)
C37 F5' 1.376(7)
C37 F6 1.424(7)
C38 C39 1.396(4)
C38 H38A 0.9500
C39 C40 1.382(5)
C39 C43 1.501(5)
C40 C41 1.387(5)
C40 H40A 0.9500
C41 C42 1.397(4)
C41 C44 1.498(6)
C42 H42A 0.9500
C43 F7 1.305(5)
C43 F9 1.325(5)
C43 F8 1.327(5)
C44 F11 1.295(5)
C44 F12 1.320(6)
C44 F10 1.339(7)
C1S O1S 1.428(4)
C1S C2S 1.508(5)
C1S H1SA 0.9900
C1S H1SB 0.9900
C2S H2SA 0.9800
C2S H2SB 0.9800
C2S H2SC 0.9800
C3S O1S 1.423(4)
C3S C4S 1.500(6)
C3S H3SA 0.9900
C3S H3SB 0.9900
C4S H4SA 0.9800
C4S H4SB 0.9800
C4S H4SC 0.9800

loop_
_geom_torsion_atom_site_label_1
_geom_torsion_atom_site_label_2
_geom_torsion_atom_site_label_3
_geom_torsion_atom_site_label_4
_geom_torsion
C6 N1 C1 N2 0.4(3)
C5 N1 C1 N2 177.2(3)
C6 N1 C1 Fe1 -168.18(18)
C5 N1 C1 Fe1 8.7(4)
C11 N2 C1 N1 0.0(3)
C12 N2 C1 N1 -179.1(2)
C11 N2 C1 Fe1 168.83(17)
C12 N2 C1 Fe1 -10.3(3)
C29 N4 C2 N3 -0.9(3)
C30 N4 C2 N3 175.5(2)
C29 N4 C2 Fe1 -173.21(18)
C30 N4 C2 Fe1 3.2(4)
C24 N3 C2 N4 0.3(3)
C23 N3 C2 N4 178.4(2)
C24 N3 C2 Fe1 172.80(17)
C23 N3 C2 Fe1 -9.0(3)
C1 N1 C6 C11 -0.6(3)
C5 N1 C6 C11 -177.5(3)
C1 N1 C6 C7 179.0(3)
C5 N1 C6 C7 2.0(5)
N1 C6 C7 C8 179.1(3)
C11 C6 C7 C8 -1.5(4)
C6 C7 C8 C9 0.7(4)
C7 C8 C9 C10 0.7(5)
C8 C9 C10 C11 -1.2(4)
C1 N2 C11 C10 179.7(3)
C12 N2 C11 C10 -1.3(4)
C1 N2 C11 C6 -0.3(3)
C12 N2 C11 C6 178.8(2)
C9 C10 C11 N2 -179.5(3)
C9 C10 C11 C6 0.4(4)
N1 C6 C11 N2 0.5(3)
C7 C6 C11 N2 -179.1(2)
N1 C6 C11 C10 -179.5(2)
C7 C6 C11 C10 1.0(4)
C1 N2 C12 C13 112.4(3)
C11 N2 C12 C13 -66.6(3)
C1 N2 C12 C17 -65.5(3)
C11 N2 C12 C17 115.6(3)
C17 C12 C13 C14 -0.1(4)
N2 C12 C13 C14 -178.0(2)
C12 C13 C14 C15 0.9(4)
C13 C14 C15 C16 -0.7(4)
C14 C15 C16 C17 -0.2(4)
C13 C12 C17 C16 -0.7(3)
N2 C12 C17 C16 177.1(2)
C13 C12 C17 C18 177.8(2)
N2 C12 C17 C18 -4.4(3)
C15 C16 C17 C12 0.9(3)
C15 C16 C17 C18 -177.7(2)
C12 C17 C18 C19 -66.2(3)
C16 C17 C18 C19 112.3(3)
C12 C17 C18 C23 115.4(3)
C16 C17 C18 C23 -66.0(3)
C23 C18 C19 C20 1.0(3)
C17 C18 C19 C20 -177.4(2)
C18 C19 C20 C21 -0.2(4)
C19 C20 C21 C22 -0.1(4)
C20 C21 C22 C23 -0.4(4)
C21 C22 C23 C18 1.2(4)
C21 C22 C23 N3 179.9(2)
C19 C18 C23 C22 -1.5(3)
C17 C18 C23 C22 176.9(2)
C19 C18 C23 N3 179.8(2)
C17 C18 C23 N3 -1.9(3)
C2 N3 C23 C22 114.8(3)
C24 N3 C23 C22 -67.3(3)
C2 N3 C23 C18 -66.5(3)
C24 N3 C23 C18 111.5(3)
C2 N3 C24 C25 -180.0(3)
C23 N3 C24 C25 1.9(4)
C2 N3 C24 C29 0.4(3)
C23 N3 C24 C29 -177.8(2)
N3 C24 C25 C26 -178.9(3)
C29 C24 C25 C26 0.6(4)
C24 C25 C26 C27 -0.6(4)
C25 C26 C27 C28 0.3(5)
C26 C27 C28 C29 0.1(4)
C25 C24 C29 C28 -0.2(4)
N3 C24 C29 C28 179.4(2)
C25 C24 C29 N4 179.4(2)
N3 C24 C29 N4 -0.9(3)
C27 C28 C29 C24 -0.1(4)
C27 C28 C29 N4 -179.7(3)
C2 N4 C29 C24 1.2(3)
C30 N4 C29 C24 -175.4(2)
C2 N4 C29 C28 -179.2(3)
C30 N4 C29 C28 4.2(4)
C35 C3 C31 C32 -1.0(4)
Fe1 C3 C31 C32 -178.3(2)
C3 C31 C32 C33 1.5(5)
C3 C31 C32 C36 -176.6(3)
C31 C32 C33 C34 -0.6(6)
C36 C32 C33 C34 177.4(4)
C32 C33 C34 C35 -0.7(6)
C32 C33 C34 C37 178.0(4)
C33 C34 C35 C3 1.1(6)
C37 C34 C35 C3 -177.5(4)
C31 C3 C35 C34 -0.3(5)
Fe1 C3 C35 C34 176.9(3)
C33 C32 C36 F2' 12.4(7)
C31 C32 C36 F2' -169.6(6)
C33 C32 C36 F2 -19.3(7)
C31 C32 C36 F2 158.8(5)
C33 C32 C36 F1' -113.0(6)
C31 C32 C36 F1' 65.1(6)
C33 C32 C36 F1 -142.2(5)
C31 C32 C36 F1 35.9(6)
C33 C32 C36 F3 99.8(5)
C31 C32 C36 F3 -82.1(5)
C33 C32 C36 F3' 132.7(5)
C31 C32 C36 F3' -49.3(5)
C33 C34 C37 F4 159.7(7)
C35 C34 C37 F4 -21.6(8)
C33 C34 C37 F5 25.4(8)
C35 C34 C37 F5 -156.0(6)
C33 C34 C37 F4' -173.7(6)
C35 C34 C37 F4' 5.0(8)
C33 C34 C37 F6' -44.0(8)
C35 C34 C37 F6' 134.7(7)
C33 C34 C37 F5' 69.5(6)
C35 C34 C37 F5' -111.9(6)
C33 C34 C37 F6 -86.3(6)
C35 C34 C37 F6 92.4(6)
C42 C4 C38 C39 -0.6(4)
Fe1 C4 C38 C39 174.0(2)
C4 C38 C39 C40 0.1(4)
C4 C38 C39 C43 -179.5(3)
C38 C39 C40 C41 0.1(5)
C43 C39 C40 C41 179.8(3)
C39 C40 C41 C42 0.0(5)
C39 C40 C41 C44 178.5(4)
C38 C4 C42 C41 0.7(4)
Fe1 C4 C42 C41 -174.0(2)
C40 C41 C42 C4 -0.5(5)
C44 C41 C42 C4 -179.0(3)
C40 C39 C43 F7 -109.8(4)
C38 C39 C43 F7 69.8(4)
C40 C39 C43 F9 8.4(5)
C38 C39 C43 F9 -171.9(4)
C40 C39 C43 F8 130.3(4)
C38 C39 C43 F8 -50.1(5)
C40 C41 C44 F11 13.9(7)
C42 C41 C44 F11 -167.6(4)
C40 C41 C44 F12 -114.5(5)
C42 C41 C44 F12 64.1(6)
C40 C41 C44 F10 135.9(4)
C42 C41 C44 F10 -45.6(6)
C4S C3S O1S C1S 176.1(3)
C2S C1S O1S C3S 175.6(3)

loop_
_platon_squeeze_void_nr
_platon_squeeze_void_average_x
_platon_squeeze_void_average_y
_platon_squeeze_void_average_z
_platon_squeeze_void_volume
_platon_squeeze_void_count_electrons
_platon_squeeze_void_content
1 0.500 0.500 0.000 211 47 ' '
2 0.500 0.500 0.500 181 28 ' '
